data_4350244
loop_
_publ_author_name
'Guo, Xiaodan'
'Zhu, Guangshan'
'Li, Zhongyue'
'Chen, Yan'
'Li, Xiaotian'
'Qiu, Shilun'

_publ_section_title
;
 Rare Earth coordination polymers with zeolite topology constructed from
 4-connected building units.
;
_journal_issue 10
_journal_name_full 'Inorganic chemistry'
_journal_page_first 4065
_journal_page_last 4070
_journal_paper_doi 10.1021/ic060116h
_journal_volume 45
_journal_year 2006
_chemical_formula_sum 'C14 H16 N O8 S Tb'
_chemical_formula_weight 517.26
_chemical_name_common Tb(BTC)(DMF)(DMSO)
_space_group_IT_number 14
_space_group_name_Hall '-P 2yn'
_space_group_name_H-M_alt 'P 1 21/n 1'
_symmetry_cell_setting monoclinic
_symmetry_space_group_name_H-M 'P 1 21/n 1'
_atom_sites_solution_hydrogens geom
_atom_sites_solution_primary direct
_atom_sites_solution_secondary difmap
_audit_creation_method SHELXL-97
_cell_angle_alpha 90.00
_cell_angle_beta 100.702(2)
_cell_angle_gamma 90.00
_cell_formula_units_Z 4
_cell_length_a 10.8724(11)
_cell_length_b 15.6218(17)
_cell_length_c 10.9924(11)
_cell_measurement_temperature 293(2)
_cell_volume 1834.5(3)
_computing_cell_refinement 'Bruker SMART'
_computing_data_collection 'Bruker SMART'
_computing_data_reduction 'Bruker SMART'
_computing_molecular_graphics 'SHELXS-97 (Sheldrick, 1990)'
_computing_publication_material 'SHELXL-97 (Sheldrick, 1997)'
_computing_structure_refinement 'SHELXL-97 (Sheldrick, 1997)'
_computing_structure_solution 'SHELXS-97 (Sheldrick, 1990)'
_diffrn_ambient_temperature 293(2)
_diffrn_measured_fraction_theta_full 0.909
_diffrn_measured_fraction_theta_max 0.909
_diffrn_measurement_device_type 'CCD area detector'
_diffrn_measurement_method 'phi and omega scans'
_diffrn_radiation_monochromator graphite
_diffrn_radiation_source 'fine-focus sealed tube'
_diffrn_radiation_type MoK\a
_diffrn_radiation_wavelength 0.71073
_diffrn_reflns_av_R_equivalents 0.0603
_diffrn_reflns_av_sigmaI/netI 0.0751
_diffrn_reflns_limit_h_max 14
_diffrn_reflns_limit_h_min -14
_diffrn_reflns_limit_k_max 19
_diffrn_reflns_limit_k_min -18
_diffrn_reflns_limit_l_max 8
_diffrn_reflns_limit_l_min -14
_diffrn_reflns_number 11520
_diffrn_reflns_theta_full 28.29
_diffrn_reflns_theta_max 28.29
_diffrn_reflns_theta_min 2.29
_diffrn_standards_decay_% none
_diffrn_standards_interval_count none
_diffrn_standards_interval_time none
_diffrn_standards_number none
_exptl_absorpt_coefficient_mu 4.008
_exptl_absorpt_correction_type none
_exptl_absorpt_process_details SADABS
_exptl_crystal_colour colorless
_exptl_crystal_density_diffrn 1.873
_exptl_crystal_density_method 'not measured'
_exptl_crystal_description block
_exptl_crystal_F_000 1008
_exptl_crystal_size_max 0.5
_exptl_crystal_size_mid 0.4
_exptl_crystal_size_min 0.4
_refine_diff_density_max 1.628
_refine_diff_density_min -1.805
_refine_diff_density_rms 0.176
_refine_ls_extinction_method none
_refine_ls_goodness_of_fit_ref 1.078
_refine_ls_hydrogen_treatment mixed
_refine_ls_matrix_type full
_refine_ls_number_parameters 244
_refine_ls_number_reflns 4153
_refine_ls_number_restraints 6
_refine_ls_restrained_S_all 1.080
_refine_ls_R_factor_all 0.0702
_refine_ls_R_factor_gt 0.0532
_refine_ls_shift/su_max 0.005
_refine_ls_shift/su_mean 0.000
_refine_ls_structure_factor_coef Fsqd
_refine_ls_weighting_details 'calc w=1/[\s^2^(Fo^2^)+(0.0341P)^2^+0.0000P] where P=(Fo^2^+2Fc^2^)/3'
_refine_ls_weighting_scheme calc
_refine_ls_wR_factor_gt 0.0937
_refine_ls_wR_factor_ref 0.1001
_reflns_number_gt 3442
_reflns_number_total 4153
_reflns_threshold_expression >2sigma(I)
_cod_data_source_file ic060116hsi20060119_085807.cif
_cod_data_source_block Tb(BTC)(DMF)(DMSO)
_cod_original_sg_symbol_H-M P2(1)/n
_cod_database_code 4350244

loop_
_symmetry_equiv_pos_as_xyz
'x, y, z'
'-x+1/2, y+1/2, -z+1/2'
'-x, -y, -z'
'x-1/2, -y-1/2, z-1/2'

loop_
_atom_site_label
_atom_site_type_symbol
_atom_site_fract_x
_atom_site_fract_y
_atom_site_fract_z
_atom_site_U_iso_or_equiv
_atom_site_adp_type
_atom_site_occupancy
_atom_site_symmetry_multiplicity
_atom_site_calc_flag
_atom_site_refinement_flags
Tb1 Tb 1.14243(3) 0.10175(2) 0.39562(3) 0.01756(11) Uani 1 1 d .
O1 O 0.9350(4) 0.0620(3) 0.3354(4) 0.0232(10) Uani 1 1 d .
O2 O 1.0489(5) 0.1639(3) 0.5588(5) 0.0427(15) Uani 1 1 d .
O3 O 1.2423(4) 0.2012(3) 0.5530(4) 0.0357(13) Uani 1 1 d .
O4 O 1.2890(4) 0.1699(3) 0.2852(4) 0.0348(13) Uani 1 1 d .
O5 O 1.3650(4) 0.0646(3) 0.4068(4) 0.0296(12) Uani 1 1 d .
O6 O 0.8282(4) 0.0109(3) 0.4732(5) 0.0354(13) Uani 1 1 d .
O7 O 1.1422(5) 0.0093(4) 0.2270(5) 0.0483(16) Uani 1 1 d .
O8 O 1.0442(4) 0.2257(3) 0.2940(5) 0.0376(13) Uani 1 1 d .
S1 S 1.101(4) 0.3145(8) 0.300(2) 0.037(5) Uani 0.50 1 d P
S1' S 1.105(6) 0.321(3) 0.300(3) 0.066(15) Uani 0.25 1 d P
S1'' S 1.073(3) 0.316(3) 0.302(5) 0.042(9) Uani 0.25 1 d P
C1 C 0.8378(6) 0.0561(4) 0.3814(6) 0.0221(15) Uani 1 1 d .
C2 C 0.7251(6) 0.1079(4) 0.3235(6) 0.0216(14) Uani 1 1 d .
C3 C 0.7365(6) 0.1728(4) 0.2404(6) 0.0241(15) Uani 1 1 d .
H3A H 0.8144 0.1849 0.2211 0.029 Uiso 1 1 calc R
C4 C 0.6077(6) 0.0901(4) 0.3533(6) 0.0220(14) Uani 1 1 d .
H4A H 0.5996 0.0469 0.4093 0.026 Uiso 1 1 calc R
C5 C 0.5035(6) 0.1373(4) 0.2988(6) 0.0222(15) Uani 1 1 d .
C6 C 0.6327(6) 0.2197(4) 0.1857(6) 0.0240(15) Uani 1 1 d .
C7 C 0.5172(6) 0.2018(5) 0.2156(6) 0.0257(16) Uani 1 1 d .
H7A H 0.4476 0.2336 0.1793 0.031 Uiso 1 1 calc R
C8 C 1.1429(6) 0.2103(5) 0.5953(6) 0.0257(16) Uani 1 1 d .
C9 C 1.3773(6) 0.1226(4) 0.3314(6) 0.0218(15) Uani 1 1 d .
C10 C 1.1115(13) 0.3434(7) 0.1473(9) 0.092(4) Uani 1 1 d .
C11 C 0.9595(13) 0.3813(8) 0.3095(13) 0.113(5) Uani 1 1 d .
C12 C 1.1786(11) -0.0452(8) -0.0002(9) 0.088(4) Uani 1 1 d .
H12A H 1.2184 0.0037 0.0431 0.132 Uiso 1 1 calc R
H12B H 1.1314 -0.0274 -0.0788 0.132 Uiso 1 1 calc R
H12C H 1.2411 -0.0859 -0.0131 0.132 Uiso 1 1 calc R
C13 C 1.0287(12) -0.1592(7) 0.0211(10) 0.095(4) Uani 1 1 d U
H13A H 0.9771 -0.1803 0.0764 0.142 Uiso 1 1 calc R
H13B H 1.0878 -0.2024 0.0086 0.142 Uiso 1 1 calc R
H13C H 0.9772 -0.1447 -0.0569 0.142 Uiso 1 1 calc R
C14 C 1.0850(9) -0.0538(6) 0.1820(8) 0.051(2) Uani 1 1 d .
H14A H 1.0321 -0.0812 0.2271 0.061 Uiso 1 1 calc R
N1 N 1.0943(9) -0.0848(5) 0.0732(8) 0.064(2) Uani 1 1 d .

loop_
_atom_site_aniso_label
_atom_site_aniso_U_11
_atom_site_aniso_U_22
_atom_site_aniso_U_33
_atom_site_aniso_U_23
_atom_site_aniso_U_13
_atom_site_aniso_U_12
Tb1 0.01272(15) 0.02132(18) 0.01960(17) 0.00063(15) 0.00549(11) 0.00098(14)
O1 0.014(2) 0.030(3) 0.027(3) 0.003(2) 0.0061(19) 0.000(2)
O2 0.032(3) 0.046(4) 0.057(4) -0.034(3) 0.026(3) -0.017(3)
O3 0.020(3) 0.052(4) 0.038(3) -0.019(3) 0.013(2) -0.003(2)
O4 0.018(3) 0.043(3) 0.046(3) 0.023(3) 0.013(2) 0.008(2)
O5 0.016(2) 0.039(3) 0.037(3) 0.013(2) 0.013(2) 0.004(2)
O6 0.023(3) 0.044(3) 0.041(3) 0.022(3) 0.011(2) 0.004(2)
O7 0.037(3) 0.067(4) 0.044(4) -0.031(3) 0.014(3) -0.002(3)
O8 0.024(3) 0.028(3) 0.058(4) 0.013(3) 0.002(2) 0.001(2)
S1 0.046(14) 0.006(4) 0.051(8) -0.006(6) -0.010(7) -0.001(4)
S1' 0.03(2) 0.07(2) 0.085(17) 0.068(13) -0.012(12) -0.011(14)
S1'' 0.016(10) 0.06(2) 0.041(10) 0.008(16) -0.013(8) -0.009(9)
C1 0.021(4) 0.022(4) 0.022(4) -0.002(3) 0.001(3) -0.002(3)
C2 0.018(3) 0.027(4) 0.021(3) -0.004(3) 0.006(3) 0.001(3)
C3 0.020(3) 0.029(4) 0.027(4) 0.004(3) 0.011(3) -0.004(3)
C4 0.023(3) 0.021(4) 0.024(3) 0.003(3) 0.009(3) -0.004(3)
C5 0.016(3) 0.026(4) 0.027(4) 0.001(3) 0.011(3) 0.001(3)
C6 0.024(4) 0.030(4) 0.020(4) 0.007(3) 0.010(3) 0.002(3)
C7 0.021(3) 0.030(4) 0.026(4) 0.011(3) 0.006(3) 0.010(3)
C8 0.022(4) 0.028(4) 0.028(4) -0.003(3) 0.007(3) -0.004(3)
C9 0.016(3) 0.024(4) 0.028(4) 0.004(3) 0.011(3) 0.001(3)
C10 0.151(12) 0.069(8) 0.053(7) 0.020(6) 0.010(7) -0.049(8)
C11 0.113(11) 0.067(9) 0.150(13) -0.012(8) 0.002(9) 0.068(8)
C12 0.092(9) 0.135(12) 0.038(6) -0.005(7) 0.016(6) 0.038(9)
C13 0.117(8) 0.077(7) 0.079(7) -0.014(6) -0.011(6) 0.006(6)
C14 0.055(6) 0.060(6) 0.036(5) -0.013(5) 0.007(4) 0.015(5)
N1 0.087(7) 0.049(6) 0.049(5) -0.011(4) -0.006(5) 0.013(5)

loop_
_atom_type_symbol
_atom_type_description
_atom_type_scat_dispersion_real
_atom_type_scat_dispersion_imag
_atom_type_scat_source
C C 0.0033 0.0016 'International Tables Vol C Tables 4.2.6.8 and 6.1.1.4'
H H 0.0000 0.0000 'International Tables Vol C Tables 4.2.6.8 and 6.1.1.4'
N N 0.0061 0.0033 'International Tables Vol C Tables 4.2.6.8 and 6.1.1.4'
O O 0.0106 0.0060 'International Tables Vol C Tables 4.2.6.8 and 6.1.1.4'
Tb Tb -0.1723 4.1537 'International Tables Vol C Tables 4.2.6.8 and 6.1.1.4'
S S 0.1246 0.1234 'International Tables Vol C Tables 4.2.6.8 and 6.1.1.4'

loop_
_geom_angle_atom_site_label_1
_geom_angle_atom_site_label_2
_geom_angle_atom_site_label_3
_geom_angle
_geom_angle_site_symmetry_1
_geom_angle_site_symmetry_3
O6 Tb1 O1 89.33(16) 3_756 .
O6 Tb1 O7 90.2(2) 3_756 .
O1 Tb1 O7 75.60(17) . .
O6 Tb1 O8 158.18(17) 3_756 .
O1 Tb1 O8 75.88(16) . .
O7 Tb1 O8 101.2(2) . .
O6 Tb1 O4 129.34(16) 3_756 .
O1 Tb1 O4 132.21(16) . .
O7 Tb1 O4 77.3(2) . .
O8 Tb1 O4 71.81(16) . .
O6 Tb1 O2 82.47(19) 3_756 .
O1 Tb1 O2 78.39(16) . .
O7 Tb1 O2 153.04(18) . .
O8 Tb1 O2 78.94(19) . .
O4 Tb1 O2 126.88(18) . .
O6 Tb1 O3 92.99(19) 3_756 .
O1 Tb1 O3 131.24(15) . .
O7 Tb1 O3 152.96(17) . .
O8 Tb1 O3 85.20(18) . .
O4 Tb1 O3 80.01(17) . .
O2 Tb1 O3 53.80(15) . .
O6 Tb1 O5 76.35(16) 3_756 .
O1 Tb1 O5 147.68(17) . .
O7 Tb1 O5 75.64(18) . .
O8 Tb1 O5 124.30(16) . .
O4 Tb1 O5 53.01(15) . .
O2 Tb1 O5 126.83(17) . .
O3 Tb1 O5 79.06(16) . .
O6 Tb1 C8 89.5(2) 3_756 .
O1 Tb1 C8 104.42(18) . .
O7 Tb1 C8 179.8(2) . .
O8 Tb1 C8 78.99(19) . .
O4 Tb1 C8 102.9(2) . .
O2 Tb1 C8 26.91(17) . .
O3 Tb1 C8 27.05(17) . .
O5 Tb1 C8 104.28(18) . .
O6 Tb1 C9 102.99(18) 3_756 .
O1 Tb1 C9 147.93(18) . .
O7 Tb1 C9 74.87(19) . .
O8 Tb1 C9 97.93(18) . .
O4 Tb1 C9 26.36(16) . .
O2 Tb1 C9 132.04(18) . .
O3 Tb1 C9 78.25(18) . .
O5 Tb1 C9 26.65(16) . .
C8 Tb1 C9 105.2(2) . .
C1 O1 Tb1 138.8(4) . .
C8 O2 Tb1 92.3(4) . .
C8 O3 Tb1 92.0(4) . .
C9 O4 Tb1 93.7(4) . .
C9 O5 Tb1 91.2(4) . .
C1 O6 Tb1 158.5(5) . 3_756
C14 O7 Tb1 137.9(6) . .
S1 O8 S1'' 12(2) . .
S1 O8 S1' 0(3) . .
S1'' O8 S1' 12(3) . .
S1 O8 Tb1 125.4(11) . .
S1'' O8 Tb1 133.9(14) . .
S1' O8 Tb1 125.5(19) . .
O8 S1 C10 107.1(12) . .
O8 S1 C11 100(2) . .
C10 S1 C11 96.3(12) . .
O8 S1' C10 104(2) . .
O8 S1' C11 97(3) . .
C10 S1' C11 98(2) . .
O8 S1'' C11 118(3) . .
O8 S1'' C10 105(3) . .
C11 S1'' C10 102(2) . .
O6 C1 O1 124.6(6) . .
O6 C1 C2 117.3(6) . .
O1 C1 C2 118.1(6) . .
C3 C2 C4 119.6(6) . .
C3 C2 C1 120.4(6) . .
C4 C2 C1 120.0(6) . .
C6 C3 C2 120.5(6) . .
C5 C4 C2 120.0(6) . .
C7 C5 C4 119.3(6) . .
C7 C5 C9 118.9(6) . 1_455
C4 C5 C9 121.7(6) . 1_455
C7 C6 C3 119.5(6) . .
C7 C6 C8 119.2(6) . 4_565
C3 C6 C8 121.4(6) . 4_565
C6 C7 C5 121.1(6) . .
O2 C8 O3 121.2(6) . .
O2 C8 C6 118.6(6) . 4_666
O3 C8 C6 120.1(6) . 4_666
O2 C8 Tb1 60.8(3) . .
O3 C8 Tb1 61.0(3) . .
C6 C8 Tb1 169.6(5) 4_666 .
O4 C9 O5 122.1(6) . .
O4 C9 C5 118.9(6) . 1_655
O5 C9 C5 119.0(6) . 1_655
O4 C9 Tb1 59.9(3) . .
O5 C9 Tb1 62.2(3) . .
C5 C9 Tb1 177.7(5) 1_655 .
S1' C10 S1 3.4(15) . .
S1' C10 S1'' 11(2) . .
S1 C10 S1'' 9.3(19) . .
S1'' C11 S1 6(2) . .
S1'' C11 S1' 9(2) . .
S1 C11 S1' 3.2(19) . .
O7 C14 N1 123.3(10) . .
C14 N1 C13 123.4(10) . .
C14 N1 C12 120.5(9) . .
C13 N1 C12 116.1(9) . .

loop_
_geom_bond_atom_site_label_1
_geom_bond_atom_site_label_2
_geom_bond_distance
_geom_bond_site_symmetry_2
Tb1 O6 2.260(5) 3_756
Tb1 O1 2.314(4) .
Tb1 O7 2.350(5) .
Tb1 O8 2.386(5) .
Tb1 O4 2.422(4) .
Tb1 O2 2.423(5) .
Tb1 O3 2.426(5) .
Tb1 O5 2.469(4) .
Tb1 C8 2.773(7) .
Tb1 C9 2.792(6) .
O1 C1 1.256(7) .
O2 C8 1.256(8) .
O3 C8 1.262(8) .
O4 C9 1.242(7) .
O5 C9 1.252(8) .
O6 C1 1.252(8) .
O6 Tb1 2.260(5) 3_756
O7 C14 1.220(10) .
O8 S1 1.52(2) .
O8 S1'' 1.44(5) .
O8 S1' 1.62(4) .
S1 C10 1.76(3) .
S1 C11 1.88(3) .
S1' C10 1.73(4) .
S1' C11 1.86(7) .
S1'' C11 1.61(4) .
S1'' C10 1.87(5) .
C1 C2 1.507(9) .
C2 C3 1.386(9) .
C2 C4 1.402(9) .
C3 C6 1.385(9) .
C4 C5 1.391(9) .
C5 C7 1.388(9) .
C5 C9 1.499(8) 1_455
C6 C7 1.385(9) .
C6 C8 1.495(9) 4_565
C8 C6 1.495(9) 4_666
C9 C5 1.499(8) 1_655
C12 N1 1.466(13) .
C13 N1 1.426(13) .
C14 N1 1.312(10) .
